data_4313496
loop_
_publ_author_name
'Brendan F. Abrahams'
'Stuart R. Batten'
'Bernard F. Hoskins'
'Richard Robson'

_publ_contact_author
;
    Dr. S.R. Batten
    School of Chemistry
    Monash University 3800
    AUSTRALIA
;
_publ_contact_author_email ' stuart.batten@sci.monash.edu.au '
_publ_contact_author_fax ' +61 3 9905 4597 '
_publ_contact_author_phone ' +61 3 9905 4606 '
_publ_section_title
;
 AgC(CN)3- Based Coordination Polymers
;
_journal_name_full 'Inorganic Chemistry'
_journal_page_first 2654
_journal_page_last 2664
_journal_paper_doi 10.1021/ic026189s
_journal_volume 42
_journal_year 2003
_chemical_formula_sum 'C8 H6 Ag N4'
_chemical_formula_weight 266.04
_chemical_name_systematic
; 
 hemi(tetramethylpyrazine)(tricyanomethanide)silver(I)
;
_space_group_IT_number 2
_symmetry_cell_setting triclinic
_symmetry_space_group_name_Hall '-P 1'
_symmetry_space_group_name_H-M 'P -1'
_atom_sites_solution_hydrogens geom
_atom_sites_solution_primary direct
_atom_sites_solution_secondary difmap
_audit_creation_method SHELXL-97
_cell_angle_alpha 88.16(2)
_cell_angle_beta 69.99(2)
_cell_angle_gamma 72.61(2)
_cell_formula_units_Z 2
_cell_length_a 7.197(2)
_cell_length_b 8.110(1)
_cell_length_c 8.757(2)
_cell_measurement_temperature 295(2)
_cell_volume 456.91(19)
_computing_structure_refinement 'SHELXL-97 (Sheldrick, 1997)'
_computing_structure_solution 'SHELXS-97 (Sheldrick, 1990)'
_diffrn_ambient_temperature 295(2)
_diffrn_measured_fraction_theta_full 0.999
_diffrn_measured_fraction_theta_max 0.999
_diffrn_measurement_device_type 'Enraf-Nonius CAD-4F'
_diffrn_measurement_method \w--2\q
_diffrn_radiation_monochromator graphite
_diffrn_radiation_source 'X-ray tube'
_diffrn_radiation_type MoK\a
_diffrn_radiation_wavelength 0.71069
_diffrn_reflns_av_R_equivalents 0.0089
_diffrn_reflns_av_sigmaI/netI 0.0149
_diffrn_reflns_limit_h_max 10
_diffrn_reflns_limit_h_min -1
_diffrn_reflns_limit_k_max 11
_diffrn_reflns_limit_k_min -11
_diffrn_reflns_limit_l_max 12
_diffrn_reflns_limit_l_min -12
_diffrn_reflns_number 3247
_diffrn_reflns_theta_full 29.97
_diffrn_reflns_theta_max 29.97
_diffrn_reflns_theta_min 2.48
_diffrn_standards_decay_% 0
_diffrn_standards_interval_time 160
_diffrn_standards_number 3
_exptl_absorpt_coefficient_mu 2.160
_exptl_absorpt_correction_T_max 0.7290
_exptl_absorpt_correction_T_min 0.6321
_exptl_absorpt_correction_type integration
_exptl_crystal_colour colourless
_exptl_crystal_density_diffrn 1.934
_exptl_crystal_density_meas 1.97(1)
_exptl_crystal_density_method flotation
_exptl_crystal_description block
_exptl_crystal_F_000 258
_exptl_crystal_size_max 0.40
_exptl_crystal_size_mid 0.30
_exptl_crystal_size_min 0.20
_refine_diff_density_max 0.723
_refine_diff_density_min -0.583
_refine_diff_density_rms 0.082
_refine_ls_extinction_coef 0.057(2)
_refine_ls_extinction_expression Fc^*^=kFc[1+0.001xFc^2^\l^3^/sin(2\q)]^-1/4^
_refine_ls_extinction_method SHELXL
_refine_ls_goodness_of_fit_ref 1.096
_refine_ls_hydrogen_treatment mixed
_refine_ls_matrix_type full
_refine_ls_number_parameters 124
_refine_ls_number_reflns 2652
_refine_ls_number_restraints 0
_refine_ls_restrained_S_all 1.096
_refine_ls_R_factor_all 0.0252
_refine_ls_R_factor_gt 0.0224
_refine_ls_shift/su_max 0.001
_refine_ls_shift/su_mean 0.000
_refine_ls_structure_factor_coef Fsqd
_refine_ls_weighting_details 'calc w=1/[\s^2^(Fo^2^)+(0.0310P)^2^+0.1873P] where P=(Fo^2^+2Fc^2^)/3'
_refine_ls_weighting_scheme calc
_refine_ls_wR_factor_gt 0.0583
_refine_ls_wR_factor_ref 0.0592
_reflns_number_gt 2450
_reflns_number_total 2652
_reflns_threshold_expression >2sigma(I)
_cod_data_source_file ic026189ssi20030113_124126_6.cif
_cod_data_source_block agtcmme4pyz
_cod_depositor_comments
;
The following automatic conversions were performed:

'_symmetry_cell_setting' value 'Triclinic' changed to 'triclinic'
according to the built-in table from CIF Core dictionary named
'cif_core.dic' version 2.4.1 from 2010-06-29.

Automatic conversion script
Id: cif_fix_values 1646 2011-03-28 12:23:43Z adriana 
;
_cod_original_cell_volume 456.91(17)
_cod_database_code 4313496

loop_
_symmetry_equiv_pos_as_xyz
'x, y, z'
'-x, -y, -z'

loop_
_atom_site_label
_atom_site_type_symbol
_atom_site_fract_x
_atom_site_fract_y
_atom_site_fract_z
_atom_site_U_iso_or_equiv
_atom_site_adp_type
_atom_site_occupancy
_atom_site_symmetry_multiplicity
_atom_site_calc_flag
_atom_site_refinement_flags
_atom_site_disorder_assembly
_atom_site_disorder_group
Ag1 Ag -0.03397(2) -0.378112(18) -0.21173(2) 0.04437(8) Uani 1 1 d . . .
C3 C -0.3415(3) 0.1970(2) 0.0603(2) 0.0362(4) Uani 1 1 d . . .
C1 C -0.2371(3) 0.0288(2) -0.0160(2) 0.0354(3) Uani 1 1 d . . .
N1 N -0.1517(3) -0.1078(2) -0.0784(3) 0.0484(4) Uani 1 1 d . . .
C2 C -0.2666(3) 0.3324(2) -0.0092(3) 0.0406(4) Uani 1 1 d . . .
N2 N -0.2018(3) 0.4407(3) -0.0686(3) 0.0592(6) Uani 1 1 d . . .
C4 C -0.5144(3) 0.2253(3) 0.2045(3) 0.0380(4) Uani 1 1 d . . .
N4 N -0.6570(3) 0.2467(3) 0.3222(3) 0.0557(5) Uani 1 1 d . . .
N5 N 0.2961(2) -0.46009(18) -0.39751(18) 0.0315(3) Uani 1 1 d . . .
C5 C 0.4352(3) -0.6104(2) -0.3908(2) 0.0324(3) Uani 1 1 d . . .
C15 C 0.3605(4) -0.7346(3) -0.2740(3) 0.0504(5) Uani 1 1 d G . .
H1 H 0.4214 -0.8634 -0.3345 0.130(8) Uiso 1 1 calc G . .
H2 H 0.1928 -0.6975 -0.2258 0.130(8) Uiso 1 1 calc G . .
H3 H 0.4183 -0.7334 -0.1755 0.130(8) Uiso 1 1 calc G . .
C6 C 0.3582(3) -0.3498(2) -0.5059(2) 0.0337(3) Uani 1 1 d . . .
C16 C 0.1981(4) -0.1838(3) -0.5111(4) 0.0603(7) Uani 1 1 d . . .
H4 H 0.2487 -0.1210 -0.6129 0.130(8) Uiso 1 1 calc G . .
H5 H 0.1718 -0.0881 -0.3993 0.130(8) Uiso 1 1 calc G . .
H6 H 0.0518 -0.2014 -0.4848 0.130(8) Uiso 1 1 calc G . .

loop_
_atom_site_aniso_label
_atom_site_aniso_U_11
_atom_site_aniso_U_22
_atom_site_aniso_U_33
_atom_site_aniso_U_23
_atom_site_aniso_U_13
_atom_site_aniso_U_12
Ag1 0.02942(9) 0.03457(9) 0.05379(12) 0.00039(6) 0.00250(6) -0.00744(6)
C3 0.0313(8) 0.0279(8) 0.0453(9) 0.0021(7) -0.0073(7) -0.0101(6)
C1 0.0363(9) 0.0306(8) 0.0393(9) 0.0048(6) -0.0110(7) -0.0129(7)
N1 0.0506(10) 0.0344(8) 0.0525(10) -0.0008(7) -0.0061(8) -0.0153(8)
C2 0.0319(9) 0.0287(8) 0.0538(11) 0.0023(7) -0.0063(8) -0.0086(7)
N2 0.0459(11) 0.0349(9) 0.0788(14) 0.0079(9) 0.0007(10) -0.0134(8)
C4 0.0341(9) 0.0359(9) 0.0452(10) 0.0008(7) -0.0140(8) -0.0123(7)
N4 0.0431(10) 0.0686(13) 0.0497(10) -0.0049(9) -0.0055(8) -0.0201(10)
N5 0.0255(6) 0.0265(6) 0.0316(6) 0.0029(5) -0.0012(5) -0.0026(5)
C5 0.0308(8) 0.0257(7) 0.0303(7) 0.0044(6) -0.0023(6) -0.0036(6)
C15 0.0437(11) 0.0343(9) 0.0500(11) 0.0158(8) 0.0054(9) -0.0053(8)
C6 0.0284(8) 0.0270(7) 0.0338(8) 0.0055(6) -0.0033(6) -0.0007(6)
C16 0.0385(11) 0.0423(11) 0.0683(15) 0.0235(11) -0.0006(10) 0.0099(9)

loop_
_atom_type_symbol
_atom_type_description
_atom_type_scat_dispersion_real
_atom_type_scat_dispersion_imag
_atom_type_scat_source
C C 0.0033 0.0016 'International Tables Vol C Tables 4.2.6.8 and 6.1.1.4'
N N 0.0061 0.0033 'International Tables Vol C Tables 4.2.6.8 and 6.1.1.4'
H H 0.0000 0.0000 'International Tables Vol C Tables 4.2.6.8 and 6.1.1.4'
Ag Ag -0.8971 1.1015 'International Tables Vol C Tables 4.2.6.8 and 6.1.1.4'

loop_
_geom_angle_atom_site_label_1
_geom_angle_atom_site_label_2
_geom_angle_atom_site_label_3
_geom_angle
_geom_angle_site_symmetry_1
_geom_angle_site_symmetry_3
_geom_angle_publ_flag
N2 Ag1 N5 125.51(7) 1_545 . ?
N2 Ag1 N1 112.31(8) 1_545 . ?
N5 Ag1 N1 116.82(7) . . ?
N4 Ag1 N1 83.12(8) 2_455 . ?
N4 Ag1 N5 117.62(6) 2_455 . ?
N4 Ag1 N2 89.67(9) 2_455 1_545 ?
C2 C3 C4 121.55(17) . . ?
C2 C3 C1 118.46(18) . . ?
C4 C3 C1 119.98(17) . . ?
N1 C1 C3 179.8(3) . . ?
C1 N1 Ag1 169.8(2) . . ?
N2 C2 C3 178.5(2) . . ?
C2 N2 Ag1 171.28(19) . 1_565 ?
N4 C4 Ag1 121.7(2) . 2_655 ?
N4 C4 C3 179.0(2) . . ?
C6 N5 C5 119.01(14) . . ?
C6 N5 Ag1 119.60(11) . . ?
C5 N5 Ag1 121.10(11) . . ?
N5 C5 C6 120.34(15) . 2_644 ?
N5 C5 C15 118.04(16) . . ?
C6 C5 C15 121.59(16) 2_644 . ?
N5 C6 C5 120.65(15) . 2_644 ?
N5 C6 C16 117.56(17) . . ?
C5 C6 C16 121.79(17) 2_644 . ?

loop_
_geom_bond_atom_site_label_1
_geom_bond_atom_site_label_2
_geom_bond_distance
_geom_bond_site_symmetry_2
_geom_bond_publ_flag
Ag1 N2 2.257(2) 1_545 ?
Ag1 N5 2.2829(16) . ?
Ag1 N1 2.2947(19) . ?
Ag1 N4 2.647(3) 2_455 ?
C3 C2 1.398(3) . ?
C3 C4 1.403(3) . ?
C3 C1 1.404(3) . ?
C1 N1 1.143(3) . ?
C2 N2 1.145(3) . ?
N2 Ag1 2.257(2) 1_565 ?
C4 N4 1.152(3) . ?
N5 C6 1.339(2) . ?
N5 C5 1.341(2) . ?
C5 C6 1.395(2) 2_644 ?
C5 C15 1.494(3) . ?
C6 C5 1.395(2) 2_644 ?
C6 C16 1.499(3) . ?
